data_7057939
loop_
_publ_author_name
'Das, Debarati'
'Roy, Sandipan'
'Biradha, Kumar'

_publ_section_title
;
 Crystal engineering with isosteric triether and triamine linked aromatic
 tri-carboxylic acids: iso-structurality and synthon interplay in their
 co-crystals and salts with bis(pyridyl) derivatives
;
_journal_issue 24
_journal_name_full 'New Journal of Chemistry'
_journal_page_first 19953
_journal_paper_doi 10.1039/C8NJ04600J
_journal_volume 42
_journal_year 2018
_chemical_formula_sum 'C38 H33 N5 O7 S'
_chemical_formula_weight 703.75
_space_group_crystal_system triclinic
_space_group_IT_number 2
_space_group_name_Hall '-P 1'
_space_group_name_H-M_alt 'P -1'
_symmetry_space_group_name_Hall '-P 1'
_symmetry_space_group_name_H-M 'P -1'
_atom_sites_solution_hydrogens geom
_audit_creation_method SHELXL-2014/7
_audit_update_record
;
2018-09-10 deposited with the CCDC.
2018-11-06 downloaded from the CCDC.
;
_cell_angle_alpha 97.49(2)
_cell_angle_beta 91.87(3)
_cell_angle_gamma 92.38(2)
_cell_formula_units_Z 2
_cell_length_a 9.017(8)
_cell_length_b 11.280(11)
_cell_length_c 16.817(15)
_cell_measurement_reflns_used 16921
_cell_measurement_temperature 100(2)
_cell_measurement_theta_max 26.695
_cell_measurement_theta_min 1.222
_cell_volume 1693(3)
_computing_structure_refinement 'SHELXL-2014/7 (Sheldrick, 2014)'
_diffrn_ambient_temperature 100(2)
_diffrn_measured_fraction_theta_full 0.984
_diffrn_measured_fraction_theta_max 0.915
_diffrn_measurement_device_type 'BRUKER APEX-2 CCD'
_diffrn_measurement_method hemisphere
_diffrn_radiation_type MoK\a
_diffrn_radiation_wavelength 0.71073
_diffrn_reflns_av_R_equivalents 0.0612
_diffrn_reflns_av_unetI/netI 0.0883
_diffrn_reflns_Laue_measured_fraction_full 0.984
_diffrn_reflns_Laue_measured_fraction_max 0.915
_diffrn_reflns_limit_h_max 11
_diffrn_reflns_limit_h_min -10
_diffrn_reflns_limit_k_max 14
_diffrn_reflns_limit_k_min -13
_diffrn_reflns_limit_l_max 20
_diffrn_reflns_limit_l_min -19
_diffrn_reflns_number 16921
_diffrn_reflns_point_group_measured_fraction_full 0.984
_diffrn_reflns_point_group_measured_fraction_max 0.915
_diffrn_reflns_theta_full 25.242
_diffrn_reflns_theta_max 26.695
_diffrn_reflns_theta_min 1.222
_exptl_absorpt_coefficient_mu 0.155
_exptl_absorpt_process_details SADABS
_exptl_crystal_colour brown
_exptl_crystal_density_diffrn 1.380
_exptl_crystal_description block
_exptl_crystal_F_000 736
_exptl_crystal_size_max 0.32
_exptl_crystal_size_mid 0.25
_exptl_crystal_size_min 0.22
_refine_diff_density_max 0.429
_refine_diff_density_min -0.487
_refine_diff_density_rms 0.065
_refine_ls_extinction_method none
_refine_ls_goodness_of_fit_ref 0.989
_refine_ls_hydrogen_treatment constr
_refine_ls_matrix_type full
_refine_ls_number_parameters 464
_refine_ls_number_reflns 6569
_refine_ls_number_restraints 0
_refine_ls_restrained_S_all 0.989
_refine_ls_R_factor_all 0.1221
_refine_ls_R_factor_gt 0.0615
_refine_ls_shift/su_max 0.000
_refine_ls_shift/su_mean 0.000
_refine_ls_structure_factor_coef Fsqd
_refine_ls_weighting_details 'w=1/[\s^2^(Fo^2^)+(0.1000P)^2^] where P=(Fo^2^+2Fc^2^)/3'
_refine_ls_weighting_scheme calc
_refine_ls_wR_factor_gt 0.1609
_refine_ls_wR_factor_ref 0.2018
_reflns_Friedel_coverage 0.000
_reflns_number_gt 3469
_reflns_number_total 6569
_reflns_threshold_expression 'I > 2\s(I)'
_cod_data_source_file c8nj04600j2.cif
_cod_data_source_block 8
_cod_depositor_comments 'Adding full bibliography for 7057935--7057944.cif.'
_cod_database_code 7057939
_shelx_shelxl_version_number 2014/7
_shelx_space_group_comment
;
The symmetry employed for this shelxl refinement is uniquely defined
by the following loop, which should always be used as a source of
symmetry information in preference to the above space-group names.
They are only intended as comments.
;

loop_
_space_group_symop_operation_xyz
'x, y, z'
'-x, -y, -z'

loop_
_atom_site_label
_atom_site_type_symbol
_atom_site_fract_x
_atom_site_fract_y
_atom_site_fract_z
_atom_site_U_iso_or_equiv
_atom_site_adp_type
_atom_site_occupancy
_atom_site_site_symmetry_order
_atom_site_calc_flag
_atom_site_refinement_flags_posn
_atom_site_refinement_flags_adp
S1B S 0.55756(12) 0.19599(9) 0.37528(8) 0.0730(4) Uani 1 1 d . .
O22A O -0.0010(3) 0.13289(19) 0.05656(15) 0.0516(7) Uani 1 1 d . .
O32A O -0.0925(3) 1.3900(2) 0.40262(16) 0.0603(7) Uani 1 1 d . .
H32A H -0.1290 1.4436 0.4324 0.090 Uiso 1 1 calc R U
O12A O 0.6964(3) 1.5786(2) 0.26158(16) 0.0550(7) Uani 1 1 d . .
O21A O 0.1268(3) 0.07992(19) -0.05413(14) 0.0504(7) Uani 1 1 d . .
O31A O -0.1269(3) 1.2864(2) 0.50734(16) 0.0622(8) Uani 1 1 d . .
N31A N 0.0943(3) 0.8834(2) 0.23375(17) 0.0442(7) Uani 1 1 d . .
H31A H 0.0458 0.8181 0.2400 0.053 Uiso 1 1 calc R U
O11A O 0.4476(3) 1.56336(19) 0.26111(18) 0.0608(8) Uani 1 1 d . .
H11A H 0.4591 1.6323 0.2835 0.091 Uiso 1 1 calc R U
N11A N 0.5506(3) 1.0241(2) 0.11549(17) 0.0450(7) Uani 1 1 d . .
H11B H 0.6301 0.9966 0.0947 0.054 Uiso 1 1 calc R U
N21 N 0.4682(3) -0.2082(2) 0.32108(17) 0.0450(7) Uani 1 1 d . .
N21A N 0.3139(4) 0.6410(2) 0.01120(18) 0.0522(8) Uani 1 1 d . .
H21B H 0.3637 0.6491 -0.0306 0.063 Uiso 1 1 calc R U
N11 N 0.2327(4) 0.4297(3) 0.51791(19) 0.0535(8) Uani 1 1 d . .
C12A C 0.6926(4) 1.2061(3) 0.1686(2) 0.0476(9) Uani 1 1 d . .
H12A H 0.7796 1.1647 0.1634 0.057 Uiso 1 1 calc R U
C31A C 0.0566(4) 0.9850(3) 0.2830(2) 0.0398(8) Uani 1 1 d . .
C5A C 0.1951(4) 0.7687(3) 0.1199(2) 0.0406(8) Uani 1 1 d . .
H5A H 0.1151 0.7138 0.1191 0.049 Uiso 1 1 calc R U
C34A C -0.0333(4) 1.1867(3) 0.3853(2) 0.0421(8) Uani 1 1 d . .
C32A C -0.0013(4) 0.9728(3) 0.3589(2) 0.0435(9) Uani 1 1 d . .
H32B H -0.0105 0.8975 0.3755 0.052 Uiso 1 1 calc R U
C1A C 0.3189(4) 0.9585(3) 0.1736(2) 0.0383(8) Uani 1 1 d . .
H1A H 0.3242 1.0270 0.2111 0.046 Uiso 1 1 calc R U
C3A C 0.4242(4) 0.8346(3) 0.0630(2) 0.0433(9) Uani 1 1 d . .
H3A H 0.4974 0.8216 0.0256 0.052 Uiso 1 1 calc R U
C14A C 0.5707(4) 1.3920(3) 0.2094(2) 0.0432(9) Uani 1 1 d . .
C2A C 0.4285(4) 0.9408(3) 0.1161(2) 0.0395(8) Uani 1 1 d . .
C33A C -0.0445(4) 1.0719(3) 0.4086(2) 0.0435(9) Uani 1 1 d . .
H33A H -0.0817 1.0621 0.4584 0.052 Uiso 1 1 calc R U
C36A C 0.0668(4) 1.1007(3) 0.2599(2) 0.0459(9) Uani 1 1 d . .
H36A H 0.1036 1.1114 0.2102 0.055 Uiso 1 1 calc R U
C35A C 0.0225(4) 1.1987(3) 0.3105(2) 0.0476(9) Uani 1 1 d . .
H35A H 0.0302 1.2743 0.2941 0.057 Uiso 1 1 calc R U
C11A C 0.5558(4) 1.1461(3) 0.1451(2) 0.0416(8) Uani 1 1 d . .
C15A C 0.4354(4) 1.3324(3) 0.1830(2) 0.0447(9) Uani 1 1 d . .
H15A H 0.3487 1.3743 0.1874 0.054 Uiso 1 1 calc R U
C16A C 0.4268(4) 1.2128(3) 0.1505(2) 0.0452(9) Uani 1 1 d . .
H16A H 0.3355 1.1764 0.1322 0.054 Uiso 1 1 calc R U
C13A C 0.7001(4) 1.3268(3) 0.1997(2) 0.0485(9) Uani 1 1 d . .
H13A H 0.7921 1.3651 0.2144 0.058 Uiso 1 1 calc R U
C6A C 0.2021(4) 0.8734(3) 0.1746(2) 0.0368(8) Uani 1 1 d . .
C26A C 0.1636(4) 0.4896(3) 0.0725(2) 0.0459(9) Uani 1 1 d . .
H26A H 0.1412 0.5446 0.1161 0.055 Uiso 1 1 calc R U
C24A C 0.1417(4) 0.2848(3) 0.0042(2) 0.0387(8) Uani 1 1 d . .
C27A C 0.0864(4) 0.1597(3) 0.0015(2) 0.0405(8) Uani 1 1 d . .
C25A C 0.1087(4) 0.3716(3) 0.0670(2) 0.0468(9) Uani 1 1 d . .
H25A H 0.0478 0.3498 0.1068 0.056 Uiso 1 1 calc R U
C21A C 0.2527(4) 0.5257(3) 0.0123(2) 0.0402(8) Uani 1 1 d . .
C23A C 0.2307(4) 0.3215(3) -0.0560(2) 0.0528(10) Uani 1 1 d . .
H23A H 0.2532 0.2665 -0.0995 0.063 Uiso 1 1 calc R U
C22A C 0.2848(5) 0.4379(3) -0.0510(2) 0.0586(11) Uani 1 1 d . .
H22A H 0.3451 0.4593 -0.0911 0.070 Uiso 1 1 calc R U
C17A C 0.5783(4) 1.5193(3) 0.2460(2) 0.0459(9) Uani 1 1 d . .
O0AA O -0.0173(3) 0.6427(3) 0.2443(2) 0.0873(10) Uani 1 1 d . .
H0AA H -0.1042 0.6196 0.2469 0.131 Uiso 1 1 calc R U
C1M C 0.0708(5) 0.5854(4) 0.2941(3) 0.0762(13) Uani 1 1 d . .
H1MA H 0.1731 0.5976 0.2819 0.114 Uiso 1 1 calc R U
H1MB H 0.0442 0.5013 0.2862 0.114 Uiso 1 1 calc R U
H1MC H 0.0564 0.6172 0.3489 0.114 Uiso 1 1 calc R U
C22B C 0.3891(4) -0.0208(3) 0.3883(2) 0.0485(9) Uani 1 1 d . .
H22B H 0.3197 0.0200 0.4197 0.058 Uiso 1 1 calc R U
C25B C 0.5880(4) -0.1482(3) 0.2965(2) 0.0460(9) Uani 1 1 d . .
H25B H 0.6553 -0.1913 0.2649 0.055 Uiso 1 1 calc R U
C24B C 0.6153(4) -0.0258(3) 0.3160(2) 0.0465(9) Uani 1 1 d . .
H24B H 0.7001 0.0114 0.2987 0.056 Uiso 1 1 calc R U
C21B C 0.3723(4) -0.1442(3) 0.3661(2) 0.0479(9) Uani 1 1 d . .
H21C H 0.2898 -0.1843 0.3835 0.057 Uiso 1 1 calc R U
C23B C 0.5138(4) 0.0409(3) 0.3619(2) 0.0451(9) Uani 1 1 d . .
C15B C 0.2930(5) 0.4565(3) 0.4512(3) 0.0621(11) Uani 1 1 d . .
H15B H 0.2721 0.5293 0.4341 0.075 Uiso 1 1 calc R U
C12B C 0.3562(4) 0.2444(3) 0.5010(2) 0.0534(10) Uani 1 1 d . .
H12B H 0.3757 0.1727 0.5201 0.064 Uiso 1 1 calc R U
C13B C 0.4185(4) 0.2723(3) 0.4315(2) 0.0485(9) Uani 1 1 d . .
C11B C 0.2649(5) 0.3239(3) 0.5413(2) 0.0592(11) Uani 1 1 d . .
H11C H 0.2227 0.3034 0.5876 0.071 Uiso 1 1 calc R U
C14B C 0.3853(5) 0.3818(3) 0.4058(3) 0.0641(12) Uani 1 1 d . .
H14B H 0.4245 0.4039 0.3591 0.077 Uiso 1 1 calc R U
C37A C -0.0882(4) 1.2914(3) 0.4388(3) 0.0507(10) Uani 1 1 d . .
C4A C 0.3094(4) 0.7472(3) 0.0660(2) 0.0420(8) Uani 1 1 d . .

loop_
_atom_site_aniso_label
_atom_site_aniso_U_11
_atom_site_aniso_U_22
_atom_site_aniso_U_33
_atom_site_aniso_U_23
_atom_site_aniso_U_13
_atom_site_aniso_U_12
S1B 0.0537(7) 0.0426(6) 0.1167(10) -0.0165(6) 0.0300(7) -0.0030(5)
O22A 0.0646(18) 0.0409(13) 0.0479(16) -0.0008(11) 0.0176(14) -0.0040(12)
O32A 0.078(2) 0.0420(14) 0.0619(18) 0.0005(13) 0.0221(15) 0.0154(13)
O12A 0.0462(16) 0.0442(14) 0.0703(19) -0.0077(12) 0.0109(13) -0.0064(12)
O21A 0.0581(17) 0.0399(13) 0.0509(16) -0.0064(11) 0.0162(13) 0.0020(12)
O31A 0.078(2) 0.0592(16) 0.0481(18) -0.0027(13) 0.0172(15) 0.0104(14)
N31A 0.0383(17) 0.0379(15) 0.0544(19) -0.0030(13) 0.0114(15) -0.0001(13)
O11A 0.0465(16) 0.0345(13) 0.098(2) -0.0047(14) 0.0091(15) 0.0043(12)
N11A 0.0454(18) 0.0338(15) 0.0534(19) -0.0055(13) 0.0114(14) -0.0002(13)
N21 0.0402(18) 0.0382(16) 0.056(2) 0.0007(14) 0.0073(15) 0.0052(14)
N21A 0.073(2) 0.0332(15) 0.0487(19) -0.0029(13) 0.0205(16) -0.0061(14)
N11 0.066(2) 0.0460(18) 0.049(2) 0.0005(15) 0.0135(17) 0.0140(15)
C12A 0.041(2) 0.0377(19) 0.063(3) -0.0008(17) 0.0137(18) 0.0052(16)
C31A 0.0334(19) 0.0393(19) 0.045(2) -0.0026(16) 0.0030(16) 0.0044(15)
C5A 0.043(2) 0.0318(17) 0.045(2) 0.0011(15) 0.0001(17) -0.0013(15)
C34A 0.040(2) 0.044(2) 0.041(2) 0.0001(16) 0.0032(17) 0.0099(16)
C32A 0.038(2) 0.0396(19) 0.054(2) 0.0083(17) 0.0064(18) 0.0054(16)
C1A 0.044(2) 0.0297(17) 0.039(2) -0.0027(14) 0.0006(16) 0.0048(15)
C3A 0.054(2) 0.0342(18) 0.042(2) 0.0014(15) 0.0110(17) 0.0026(16)
C14A 0.041(2) 0.0355(18) 0.052(2) 0.0024(16) 0.0082(17) -0.0015(15)
C2A 0.044(2) 0.0345(18) 0.040(2) 0.0036(15) 0.0040(17) 0.0062(15)
C33A 0.033(2) 0.056(2) 0.043(2) 0.0095(17) 0.0089(16) 0.0079(16)
C36A 0.046(2) 0.050(2) 0.043(2) 0.0068(17) 0.0081(17) 0.0143(17)
C35A 0.054(2) 0.0390(19) 0.052(2) 0.0073(17) 0.0032(19) 0.0129(17)
C11A 0.049(2) 0.0354(18) 0.039(2) -0.0005(15) 0.0079(17) 0.0017(16)
C15A 0.044(2) 0.0376(19) 0.053(2) 0.0068(16) 0.0027(18) 0.0051(16)
C16A 0.043(2) 0.0380(19) 0.055(2) 0.0074(17) -0.0008(18) -0.0034(16)
C13A 0.039(2) 0.043(2) 0.062(3) 0.0006(17) 0.0092(18) -0.0036(16)
C6A 0.036(2) 0.0362(18) 0.038(2) 0.0044(15) 0.0010(16) 0.0081(15)
C26A 0.061(2) 0.0344(18) 0.040(2) -0.0048(15) 0.0109(18) 0.0011(16)
C24A 0.041(2) 0.0351(18) 0.040(2) 0.0015(15) 0.0003(16) 0.0020(15)
C27A 0.040(2) 0.042(2) 0.039(2) 0.0036(16) 0.0013(17) 0.0037(16)
C25A 0.054(2) 0.042(2) 0.043(2) 0.0018(16) 0.0088(18) 0.0023(17)
C21A 0.047(2) 0.0332(18) 0.040(2) 0.0024(15) 0.0080(17) 0.0022(15)
C23A 0.073(3) 0.0371(19) 0.046(2) -0.0071(16) 0.017(2) 0.0009(18)
C22A 0.090(3) 0.038(2) 0.047(2) 0.0010(17) 0.027(2) -0.008(2)
C17A 0.047(2) 0.0385(19) 0.053(2) 0.0057(16) 0.0094(19) 0.0009(17)
O0AA 0.0523(19) 0.079(2) 0.137(3) 0.044(2) 0.004(2) -0.0093(16)
C1M 0.062(3) 0.097(3) 0.071(3) 0.025(3) -0.004(2) -0.014(3)
C22B 0.040(2) 0.051(2) 0.052(2) -0.0039(18) 0.0012(18) 0.0100(17)
C25B 0.044(2) 0.044(2) 0.049(2) -0.0013(16) 0.0034(18) 0.0128(17)
C24B 0.040(2) 0.045(2) 0.054(2) 0.0006(17) 0.0013(17) 0.0081(16)
C21B 0.039(2) 0.046(2) 0.057(2) 0.0029(18) 0.0008(18) 0.0015(17)
C23B 0.037(2) 0.0435(19) 0.052(2) -0.0053(17) -0.0014(17) 0.0077(16)
C15B 0.084(3) 0.043(2) 0.062(3) 0.0090(19) 0.012(2) 0.018(2)
C12B 0.067(3) 0.044(2) 0.049(2) -0.0003(18) -0.006(2) 0.0118(19)
C13B 0.046(2) 0.042(2) 0.053(3) -0.0103(17) 0.0044(19) 0.0034(17)
C11B 0.088(3) 0.045(2) 0.044(2) -0.0012(18) 0.011(2) 0.012(2)
C14B 0.083(3) 0.048(2) 0.063(3) 0.0062(19) 0.026(2) 0.011(2)
C37A 0.046(2) 0.047(2) 0.057(3) -0.0042(19) 0.006(2) 0.0097(17)
C4A 0.054(2) 0.0330(18) 0.038(2) -0.0013(15) 0.0034(17) 0.0008(16)

loop_
_atom_type_symbol
_atom_type_description
_atom_type_scat_dispersion_real
_atom_type_scat_dispersion_imag
_atom_type_scat_source
C C 0.0033 0.0016 'International Tables Vol C Tables 4.2.6.8 and 6.1.1.4'
H H 0.0000 0.0000 'International Tables Vol C Tables 4.2.6.8 and 6.1.1.4'
N N 0.0061 0.0033 'International Tables Vol C Tables 4.2.6.8 and 6.1.1.4'
O O 0.0106 0.0060 'International Tables Vol C Tables 4.2.6.8 and 6.1.1.4'
S S 0.1246 0.1234 'International Tables Vol C Tables 4.2.6.8 and 6.1.1.4'

loop_
_geom_angle_atom_site_label_1
_geom_angle_atom_site_label_2
_geom_angle_atom_site_label_3
_geom_angle
C23B S1B C13B 109.74(18)
C31A N31A C6A 128.1(3)
C11A N11A C2A 127.2(3)
C21B N21 C25B 117.3(3)
C21A N21A C4A 132.1(3)
C15B N11 C11B 116.9(3)
C13A C12A C11A 120.9(3)
N31A C31A C36A 123.2(3)
N31A C31A C32A 119.1(3)
C36A C31A C32A 117.7(3)
C6A C5A C4A 119.5(3)
C35A C34A C33A 118.2(3)
C35A C34A C37A 121.8(3)
C33A C34A C37A 119.9(3)
C33A C32A C31A 120.6(3)
C6A C1A C2A 120.2(3)
C2A C3A C4A 120.2(3)
C15A C14A C13A 117.5(3)
C15A C14A C17A 121.5(3)
C13A C14A C17A 121.0(3)
C3A C2A C1A 119.4(3)
C3A C2A N11A 119.1(3)
C1A C2A N11A 121.2(3)
C32A C33A C34A 121.3(3)
C35A C36A C31A 120.7(3)
C36A C35A C34A 121.5(3)
C12A C11A N11A 120.0(3)
C12A C11A C16A 118.1(3)
N11A C11A C16A 122.0(3)
C16A C15A C14A 121.9(3)
C15A C16A C11A 120.4(3)
C12A C13A C14A 121.1(3)
C1A C6A C5A 120.3(3)
C1A C6A N31A 122.5(3)
C5A C6A N31A 117.0(3)
C25A C26A C21A 120.0(3)
C25A C24A C23A 117.2(3)
C25A C24A C27A 121.2(3)
C23A C24A C27A 121.6(3)
O21A C27A O22A 121.6(3)
O21A C27A C24A 119.9(3)
O22A C27A C24A 118.6(3)
C24A C25A C26A 122.4(3)
N21A C21A C22A 117.6(3)
N21A C21A C26A 125.2(3)
C22A C21A C26A 117.1(3)
C22A C23A C24A 120.6(3)
C23A C22A C21A 122.6(4)
O12A C17A O11A 122.8(3)
O12A C17A C14A 123.2(3)
O11A C17A C14A 114.0(3)
C21B C22B C23B 118.5(3)
N21 C25B C24B 123.4(3)
C25B C24B C23B 119.1(3)
N21 C21B C22B 123.7(3)
C24B C23B C22B 118.0(3)
C24B C23B S1B 113.5(3)
C22B C23B S1B 128.5(3)
N11 C15B C14B 123.5(3)
C11B C12B C13B 119.0(3)
C12B C13B C14B 117.9(3)
C12B C13B S1B 128.1(3)
C14B C13B S1B 113.5(3)
N11 C11B C12B 124.0(4)
C15B C14B C13B 118.7(4)
O31A C37A O32A 123.9(3)
O31A C37A C34A 123.7(3)
O32A C37A C34A 112.4(3)
C5A C4A C3A 120.1(3)
C5A C4A N21A 123.0(3)
C3A C4A N21A 116.9(3)

loop_
_geom_bond_atom_site_label_1
_geom_bond_atom_site_label_2
_geom_bond_distance
S1B C23B 1.761(4)
S1B C13B 1.779(4)
O22A C27A 1.293(4)
O32A C37A 1.337(4)
O12A C17A 1.236(4)
O21A C27A 1.284(4)
O31A C37A 1.223(4)
N31A C31A 1.385(4)
N31A C6A 1.411(4)
O11A C17A 1.317(4)
N11A C11A 1.399(4)
N11A C2A 1.418(4)
N21 C21B 1.340(4)
N21 C25B 1.355(4)
N21A C21A 1.394(4)
N21A C4A 1.416(4)
N11 C15B 1.326(5)
N11 C11B 1.343(4)
C12A C13A 1.391(5)
C12A C11A 1.402(5)
C31A C36A 1.410(5)
C31A C32A 1.416(5)
C5A C6A 1.398(4)
C5A C4A 1.402(5)
C34A C35A 1.391(5)
C34A C33A 1.402(5)
C34A C37A 1.500(5)
C32A C33A 1.382(5)
C1A C6A 1.396(4)
C1A C2A 1.408(5)
C3A C2A 1.395(4)
C3A C4A 1.406(5)
C14A C15A 1.398(5)
C14A C13A 1.407(5)
C14A C17A 1.485(5)
C36A C35A 1.385(4)
C11A C16A 1.411(5)
C15A C16A 1.386(5)
C26A C25A 1.391(5)
C26A C21A 1.404(5)
C24A C25A 1.392(5)
C24A C23A 1.405(5)
C24A C27A 1.471(5)
C21A C22A 1.401(5)
C23A C22A 1.372(5)
O0AA C1M 1.375(5)
C22B C21B 1.394(5)
C22B C23B 1.411(5)
C25B C24B 1.387(5)
C24B C23B 1.397(5)
C15B C14B 1.385(5)
C12B C11B 1.372(5)
C12B C13B 1.380(5)
C13B C14B 1.401(5)
